data_2104475
loop_
_publ_author_name
'\'Avila, Edward E.'
'Mora, Asilo\'e J.'
'Delgado, Gerzon E.'
'Contreras, Ricardo R.'
'Rinc\'on, Luis'
'Fitch, Andrew N.'
'Brunelli, Michela'

_publ_section_title
;
 Structure and conformational analysis of a bidentate pro-ligand,
 C~21~H~34~N~2~S~2~, from powder synchrotron diffraction data and
 solid-state DFTB calculations
;
_journal_coeditor_code ZB5006
_journal_issue 5
_journal_name_full 'Acta Crystallographica Section B'
_journal_page_first 639
_journal_page_last 646
_journal_paper_doi 10.1107/S0108768109027244
_journal_volume 65
_journal_year 2009
_chemical_formula_analytical 'C21 H34 N2 S2'
_chemical_formula_moiety 'C21 H34 N2 S2'
_chemical_formula_sum 'C21 H34 N2 S2'
_chemical_formula_weight 378.64
_chemical_name_systematic
;
ethyl 1',2',3',4',4a',5',6',7'-octahydrodispiro[cyclohexane-1,2'-
quinazoline-4',1''-cyclohexane]-8'-carbodithioate
;
_space_group_IT_number 14
_symmetry_cell_setting monoclinic
_symmetry_space_group_name_Hall '-P 2yn'
_symmetry_space_group_name_H-M 'P 1 21/n 1'
_audit_creation_method 'from EXP file using GSAS2CIF'
_cell_angle_alpha 90.0
_cell_angle_beta 99.9602(8)
_cell_angle_gamma 90.0
_cell_formula_units_Z 4
_cell_length_a 21.7356(4)
_cell_length_b 10.0565(2)
_cell_length_c 9.45108(18)
_cell_measurement_temperature 298.0(10)
_cell_volume 2034.72(7)
_computing_molecular_graphics 'PLATON (Spek, 2003) and DIAMOND 2.1e (Brandenburg, 2001)'
_computing_publication_material
;GSAS2CIF (Toby et al., 2003), PLATON (Spek, 2003), and publCIF (Westrip,
 2009)
;
_diffrn_ambient_temperature 298
_diffrn_measurement_device_type 'High Resolution Diffractometer ID31, ESRF, Grenoble, France.'
_diffrn_radiation_monochromator 'Double crystal Si 111'
_diffrn_radiation_type synchrotron
_diffrn_radiation_wavelength 0.80098
_exptl_absorpt_coefficient_mu 0.000
_exptl_absorpt_process_details none
_exptl_crystal_density_diffrn 1.236
_exptl_crystal_F_000 824
_pd_block_id 2009-05-20T11:14|ZB5006_13|Edward_E.\'Avila_S.|ID31,_ESRF,_Grenoble-France
_pd_calc_method 'Rietveld Refinement'
_pd_char_colour yellow
_pd_char_particle_morphology 'thin powder'
_pd_instr_location 'High Resolution Diffractometer ID31, ESRF, Grenoble, France.'
_pd_meas_number_of_points 15665
_pd_meas_scan_method step
_pd_phase_name 'from C:/gsas/MyWork/ZB5006_13/geom01e_01.cif'
_pd_prep_temperature 298.0(10)
_pd_proc_info_datetime 2009-05-20T11:14:14
_pd_proc_info_excluded_regions none
_pd_proc_ls_background_function
;   GSAS Background function number 1 with 20 terms.
 Shifted Chebyshev function of 1st kind
      1:    1003.18     2:   -242.455     3:    44.5847     4:    55.6979
      5:   -29.4706     6:   -81.1134     7:    127.180     8:   -98.3496
      9:    20.8256    10:    37.3447    11:   -40.7733    12:    13.3524
     13:    13.5172    14:   -16.2420    15:    32.6866    16:    8.33642
     17:   -35.1107    18:    7.23691    19:    5.42771    20:    5.20341
;
_pd_proc_ls_peak_cutoff 0.00150
_pd_proc_ls_pref_orient_corr 'Spherical Harmonic'
_pd_proc_ls_profile_function
;CW Profile function number 4 with 21 terms Pseudovoigt profile coefficients
 as parameterized in P. Thompson, D.E. Cox & J.B. Hastings (1987). J. Appl.
 Cryst.,20,79-83. Asymmetry correction of L.W. Finger, D.E. Cox & A. P.
 Jephcoat (1994). J. Appl. Cryst.,27,892-900. Microstrain broadening by P.W.
 Stephens, (1999). J. Appl. Cryst.,32,281-289. Peak tails are ignored where
 the intensity is below 0.0015 times the peak Aniso. broadening axis 0.0 0.0
 1.0
;
_pd_proc_ls_prof_R_factor 0.0439
_pd_proc_ls_prof_wR_expected 0.0237
_pd_proc_ls_prof_wR_factor 0.0540
_pd_proc_number_of_points 15665
_pd_proc_wavelength 0.80098
_pd_spec_mounting 'borosilicate glass capillary'
_pd_spec_mount_mode transmission
_pd_spec_shape cylinder
_pd_spec_size_axial 40
_pd_spec_size_equat 10
_pd_spec_size_thick 10
_refine_ls_extinction_method none
_refine_ls_goodness_of_fit_all 2.30
_refine_ls_hydrogen_treatment constr
_refine_ls_matrix_type full
_refine_ls_number_constraints 1
_refine_ls_number_parameters 127
_refine_ls_number_restraints 186
_refine_ls_shift/su_max 0.05
_refine_ls_shift/su_mean 0.00
_refine_ls_structure_factor_coef Inet
_reflns_number_total 1374
_cod_data_source_file zb5006.cif
_cod_data_source_block I
_cod_original_sg_symbol_H-M 'P 21/n '
_cod_database_code 2104475
_cod_database_fobs_code 2104475

loop_
_symmetry_equiv_pos_site_id
_symmetry_equiv_pos_as_xyz
1 +x,+y,+z
2 -x+1/2,+y+1/2,-z+1/2
-1 -x,-y,-z
-2 +x+1/2,-y+1/2,+z+1/2

loop_
_atom_site_type_symbol
_atom_site_label
_atom_site_fract_x
_atom_site_fract_y
_atom_site_fract_z
_atom_site_U_iso_or_equiv
_atom_site_thermal_displace_type
_atom_site_occupancy
S S1 0.32712(15) 0.7025(3) 0.0351(4) 0.0556(7) Uiso 1.0
S S2 0.45772(16) 0.6464(4) 0.1717(4) 0.0556(7) Uiso 1.0
N N1 0.25389(18) 0.6346(8) 0.2538(4) 0.0556(7) Uiso 1.0
N N2 0.18148(16) 0.5883(5) 0.4136(4) 0.0556(7) Uiso 1.0
C C1 0.18865(19) 0.6238(4) 0.2697(4) 0.0556(7) Uiso 1.0
C C2 0.22928(19) 0.6328(4) 0.5320(4) 0.0556(7) Uiso 1.0
C C3 0.34955(17) 0.6326(3) 0.6171(3) 0.0556(7) Uiso 1.0
C C4 0.40475(15) 0.5606(3) 0.5778(4) 0.0556(7) Uiso 1.0
C C5 0.41936(15) 0.6178(3) 0.4421(4) 0.0556(7) Uiso 1.0
C C6 0.36432(19) 0.6389(9) 0.3248(5) 0.0556(7) Uiso 1.0
C C7 0.3035(2) 0.6267(9) 0.3579(5) 0.0556(7) Uiso 1.0
C C8 0.29393(18) 0.5908(3) 0.5055(4) 0.0556(7) Uiso 1.0
C C9 0.15551(17) 0.7531(3) 0.2148(3) 0.0556(7) Uiso 1.0
C C10 0.08500(16) 0.7428(3) 0.2039(3) 0.0556(7) Uiso 1.0
C C11 0.06036(13) 0.6345(4) 0.0975(3) 0.0556(7) Uiso 1.0
C C12 0.09052(16) 0.5051(3) 0.1495(3) 0.0556(7) Uiso 1.0
C C13 0.16133(16) 0.5092(3) 0.1698(3) 0.0556(7) Uiso 1.0
C C14 0.22770(15) 0.7821(3) 0.5579(3) 0.0556(7) Uiso 1.0
C C15 0.16609(15) 0.8265(3) 0.5969(3) 0.0556(7) Uiso 1.0
C C16 0.15206(13) 0.7511(3) 0.7253(3) 0.0556(7) Uiso 1.0
C C17 0.15536(15) 0.6020(3) 0.7110(3) 0.0556(7) Uiso 1.0
C C18 0.21347(15) 0.5534(3) 0.6592(4) 0.0556(7) Uiso 1.0
C C19 0.3798(2) 0.6567(11) 0.1841(5) 0.0556(7) Uiso 1.0
C C20 0.46088(13) 0.6879(3) -0.0107(4) 0.0556(7) Uiso 1.0
C C21 0.47095(13) 0.8327(3) -0.0297(3) 0.0556(7) Uiso 1.0
H H1 0.2617 0.6594 0.1599 0.0681(9) Uiso 1.0
H H2 0.142 0.6301 0.4306 0.0681(9) Uiso 1.0
H H31 0.3556 0.7303 0.6124 0.0681(9) Uiso 1.0
H H32 0.3433 0.6063 0.7154 0.0681(9) Uiso 1.0
H H41 0.4414 0.571 0.6558 0.0681(9) Uiso 1.0
H H42 0.3945 0.4634 0.5633 0.0681(9) Uiso 1.0
H H51 0.4389 0.7062 0.4642 0.0681(9) Uiso 1.0
H H52 0.449 0.5567 0.4049 0.0681(9) Uiso 1.0
H H81 0.2931 0.4908 0.5099 0.0681(9) Uiso 1.0
H H91 0.171 0.8282 0.2819 0.0681(9) Uiso 1.0
H H92 0.1647 0.774 0.1172 0.0681(9) Uiso 1.0
H H101 0.0653 0.8302 0.1716 0.0681(9) Uiso 1.0
H H102 0.0753 0.7209 0.3013 0.0681(9) Uiso 1.0
H H111 0.0714 0.6576 0.0026 0.0681(9) Uiso 1.0
H H112 0.0145 0.6285 0.0909 0.0681(9) Uiso 1.0
H H121 0.0781 0.4814 0.244 0.0681(9) Uiso 1.0
H H122 0.0754 0.4345 0.0776 0.0681(9) Uiso 1.0
H H131 0.174 0.5226 0.075 0.0681(9) Uiso 1.0
H H132 0.1785 0.424 0.2137 0.0681(9) Uiso 1.0
H H141 0.2619 0.8073 0.6393 0.0681(9) Uiso 1.0
H H142 0.2337 0.8297 0.4693 0.0681(9) Uiso 1.0
H H151 0.1683 0.924 0.6203 0.0681(9) Uiso 1.0
H H152 0.132 0.8103 0.5139 0.0681(9) Uiso 1.0
H H161 0.1832 0.7786 0.812 0.0681(9) Uiso 1.0
H H162 0.1091 0.7755 0.7411 0.0681(9) Uiso 1.0
H H171 0.1539 0.5612 0.8074 0.0681(9) Uiso 1.0
H H172 0.1181 0.5721 0.641 0.0681(9) Uiso 1.0
H H181 0.2493 0.5593 0.7419 0.0681(9) Uiso 1.0
H H182 0.207 0.4583 0.6297 0.0681(9) Uiso 1.0
H H201 0.4961 0.6377 -0.0365 0.0681(9) Uiso 1.0
H H202 0.4207 0.6613 -0.072 0.0681(9) Uiso 1.0
H H211 0.4736 0.8515 -0.1317 0.0681(9) Uiso 1.0
H H212 0.5107 0.8617 0.0336 0.0681(9) Uiso 1.0
H H213 0.4353 0.8853 -0.0018 0.0681(9) Uiso 1.0

loop_
_atom_type_symbol
_atom_type_scat_dispersion_real
_atom_type_scat_dispersion_imag
_atom_type_scat_source
S 0.000 0.000 International_Tables_Vol_C
N 0.000 0.000 International_Tables_Vol_C
C 0.000 0.000 International_Tables_Vol_C
H 0.000 0.000 International_Tables_Vol_C

loop_
_geom_angle_atom_site_label_1
_geom_angle_atom_site_label_2
_geom_angle_atom_site_label_3
_geom_angle_site_symmetry_1
_geom_angle_site_symmetry_2
_geom_angle_site_symmetry_3
_geom_angle
_geom_angle_publ_flag
C19 S2 C20 . . . 104.7(3) yes
C1 N1 C7 . . . 126.8(4) yes
C1 N2 C2 . . . 118.0(4) yes
C1 N1 H1 . . . 116.00 no
C7 N1 H1 . . . 117.00 no
C1 N2 H2 . . . 107.00 no
C2 N2 H2 . . . 105.00 no
N2 C1 C13 . . . 107.4(3) yes
C9 C1 C13 . . . 108.6(3) no
N1 C1 C13 . . . 105.8(4) yes
N1 C1 N2 . . . 112.5(3) yes
N1 C1 C9 . . . 108.1(4) yes
N2 C1 C9 . . . 114.1(3) yes
N2 C2 C8 . . . 110.0(3) yes
C14 C2 C18 . . . 111.9(3) no
C8 C2 C18 . . . 108.8(3) no
N2 C2 C14 . . . 113.1(3) yes
N2 C2 C18 . . . 102.4(3) yes
C8 C2 C14 . . . 110.2(3) no
C4 C3 C8 . . . 105.6(3) no
C3 C4 C5 . . . 109.0(3) no
C4 C5 C6 . . . 115.5(3) no
C5 C6 C7 . . . 118.7(4) no
C5 C6 C19 . . . 114.7(4) no
C7 C6 C19 . . . 126.3(4) no
N1 C7 C6 . . . 120.0(4) yes
C6 C7 C8 . . . 121.0(4) no
N1 C7 C8 . . . 118.7(4) yes
C2 C8 C3 . . . 117.0(3) no
C2 C8 C7 . . . 111.6(3) no
C3 C8 C7 . . . 111.1(3) no
C1 C9 C10 . . . 112.0(3) no
C9 C10 C11 . . . 109.3(2) no
C10 C11 C12 . . . 108.8(2) no
C11 C12 C13 . . . 113.2(3) no
C1 C13 C12 . . . 111.9(3) no
C2 C14 C15 . . . 112.0(3) no
C14 C15 C16 . . . 111.0(2) no
C15 C16 C17 . . . 114.1(2) no
C16 C17 C18 . . . 113.9(3) no
C2 C18 C17 . . . 113.5(3) no
S1 C19 C6 . . . 124.2(4) yes
S2 C19 C6 . . . 116.5(4) yes
S1 C19 S2 . . . 119.0(3) yes
S2 C20 C21 . . . 112.1(3) yes
C4 C3 H31 . . . 110.00 no
C4 C3 H32 . . . 110.00 no
C8 C3 H31 . . . 110.00 no
C8 C3 H32 . . . 111.00 no
H31 C3 H32 . . . 110.00 no
C3 C4 H41 . . . 110.00 no
C3 C4 H42 . . . 110.00 no
C5 C4 H41 . . . 110.00 no
C5 C4 H42 . . . 109.00 no
H41 C4 H42 . . . 109.00 no
C4 C5 H51 . . . 108.00 no
C4 C5 H52 . . . 108.00 no
C6 C5 H51 . . . 107.00 no
C6 C5 H52 . . . 108.00 no
H51 C5 H52 . . . 110.00 no
C2 C8 H81 . . . 104.00 no
C3 C8 H81 . . . 105.00 no
C7 C8 H81 . . . 107.00 no
C1 C9 H91 . . . 110.00 no
C1 C9 H92 . . . 109.00 no
C10 C9 H91 . . . 108.00 no
C10 C9 H92 . . . 108.00 no
H91 C9 H92 . . . 109.00 no
C9 C10 H101 . . . 109.00 no
C9 C10 H102 . . . 109.00 no
C11 C10 H101 . . . 110.00 no
C11 C10 H102 . . . 110.00 no
H101 C10 H102 . . . 109.00 no
C10 C11 H111 . . . 109.00 no
C10 C11 H112 . . . 109.00 no
C12 C11 H111 . . . 110.00 no
C12 C11 H112 . . . 110.00 no
H111 C11 H112 . . . 111.00 no
C11 C12 H121 . . . 109.00 no
C11 C12 H122 . . . 109.00 no
C13 C12 H121 . . . 108.00 no
C13 C12 H122 . . . 108.00 no
H121 C12 H122 . . . 109.00 no
C1 C13 H131 . . . 108.00 no
C1 C13 H132 . . . 108.00 no
C12 C13 H131 . . . 109.00 no
C12 C13 H132 . . . 109.00 no
H131 C13 H132 . . . 111.00 no
C2 C14 H141 . . . 110.00 no
C2 C14 H142 . . . 109.00 no
C15 C14 H141 . . . 108.00 no
C15 C14 H142 . . . 108.00 no
H141 C14 H142 . . . 110.00 no
C14 C15 H151 . . . 109.00 no
C14 C15 H152 . . . 109.00 no
C16 C15 H151 . . . 109.00 no
C16 C15 H152 . . . 109.00 no
H151 C15 H152 . . . 110.00 no
C15 C16 H161 . . . 108.00 no
C15 C16 H162 . . . 109.00 no
C17 C16 H161 . . . 108.00 no
C17 C16 H162 . . . 108.00 no
H161 C16 H162 . . . 109.00 no
C16 C17 H171 . . . 108.00 no
C16 C17 H172 . . . 108.00 no
C18 C17 H171 . . . 109.00 no
C18 C17 H172 . . . 108.00 no
H171 C17 H172 . . . 109.00 no
C2 C18 H181 . . . 109.00 no
C2 C18 H182 . . . 109.00 no
C17 C18 H181 . . . 108.00 no
C17 C18 H182 . . . 108.00 no
H181 C18 H182 . . . 109.00 no
S2 C20 H201 . . . 106.00 no
S2 C20 H202 . . . 109.00 no
C21 C20 H201 . . . 110.00 no
C21 C20 H202 . . . 109.00 no
H201 C20 H202 . . . 111.00 no
C20 C21 H211 . . . 110.00 no
C20 C21 H212 . . . 110.00 no
C20 C21 H213 . . . 110.00 no
H211 C21 H212 . . . 110.00 no
H211 C21 H213 . . . 109.00 no
H212 C21 H213 . . . 108.00 no

loop_
_geom_bond_atom_site_label_1
_geom_bond_atom_site_label_2
_geom_bond_site_symmetry_1
_geom_bond_site_symmetry_2
_geom_bond_distance
_geom_bond_publ_flag
S1 C19 . . 1.717(6) yes
S2 C19 . . 1.721(6) yes
S2 C20 . . 1.787(5) yes
N1 C1 . . 1.456(6) yes
N1 C7 . . 1.330(6) yes
N2 C1 . . 1.440(5) yes
N2 C2 . . 1.459(5) yes
N1 H1 . . 0.9600 no
N2 H2 . . 0.9900 no
C1 C13 . . 1.542(5) no
C1 C9 . . 1.533(5) no
C2 C8 . . 1.529(6) no
C2 C14 . . 1.523(5) no
C2 C18 . . 1.531(5) no
C3 C4 . . 1.502(5) no
C3 C8 . . 1.520(5) no
C4 C5 . . 1.489(5) no
C5 C6 . . 1.499(6) no
C6 C19 . . 1.438(7) no
C6 C7 . . 1.416(6) no
C7 C8 . . 1.490(6) no
C9 C10 . . 1.522(5) no
C10 C11 . . 1.516(4) no
C11 C12 . . 1.501(4) no
C12 C13 . . 1.518(5) no
C14 C15 . . 1.516(5) no
C15 C16 . . 1.506(4) no
C16 C17 . . 1.508(4) no
C17 C18 . . 1.513(5) no
C20 C21 . . 1.488(4) no
C3 H31 . . 0.9900 no
C3 H32 . . 1.0000 no
C4 H41 . . 0.9900 no
C4 H42 . . 1.0100 no
C5 H51 . . 0.9900 no
C5 H52 . . 1.0000 no
C8 H81 . . 1.0100 no
C9 H91 . . 1.0100 no
C9 H92 . . 1.0000 no
C10 H101 . . 1.0000 no
C10 H102 . . 1.0000 no
C11 H111 . . 1.0000 no
C11 H112 . . 0.9900 no
C12 H121 . . 1.0100 no
C12 H122 . . 1.0000 no
C13 H131 . . 0.9900 no
C13 H132 . . 1.0000 no
C14 H141 . . 1.0100 no
C14 H142 . . 0.9900 no
C15 H151 . . 1.0000 no
C15 H152 . . 0.9900 no
C16 H161 . . 1.0100 no
C16 H162 . . 1.0000 no
C17 H171 . . 1.0000 no
C17 H172 . . 1.0000 no
C18 H181 . . 1.0100 no
C18 H182 . . 1.0000 no
C20 H201 . . 0.9800 no
C20 H202 . . 1.0000 no
C21 H211 . . 0.9900 no
C21 H212 . . 1.0100 no
C21 H213 . . 1.0100 no

loop_
_geom_hbond_atom_site_label_D
_geom_hbond_atom_site_label_H
_geom_hbond_atom_site_label_A
_geom_hbond_site_symmetry_A
_geom_hbond_distance_DH
_geom_hbond_distance_HA
_geom_hbond_distance_DA
_geom_hbond_angle_DHA
_geom_hbond_publ_flag
N1 H1 S1 . 0.96 2.040 2.900(5) 147 yes
C5 H52 S2 . 1.00 2.420 2.837(5) 104 yes
C20 H202 S1 . 1.00 2.460 3.016(4) 115 yes

loop_
_geom_torsion_atom_site_label_1
_geom_torsion_atom_site_label_2
_geom_torsion_atom_site_label_3
_geom_torsion_atom_site_label_4
_geom_torsion_site_symmetry_1
_geom_torsion_site_symmetry_2
_geom_torsion_site_symmetry_3
_geom_torsion_site_symmetry_4
_geom_torsion
_geom_torsion_publ_flag
C7 C6 C19 S1 . . . . 14.9(15) yes
C20 S2 C19 S1 . . . . -1.0(8) yes
C20 S2 C19 C6 . . . . -174.8(7) yes
C19 S2 C20 C21 . . . . 91.3(5) yes
